data_7052810
loop_
_publ_author_name
'Afzaal, Mohammad'
'Rosenberg, Chico L.'
'Malik, Mohammad A.'
'White, Andrew J. P.'
'O'Brien, Paul'

_publ_section_title
;
 Phosphine stabilized copper(i) complexes of dithiocarbamates and
 xanthates and their decomposition pathways
;
_journal_issue 12
_journal_name_full 'New Journal of Chemistry'
_journal_page_first 2773
_journal_paper_doi 10.1039/c1nj20586b
_journal_volume 35
_journal_year 2011
_chemical_formula_moiety 'C22 H50 Cu2 N2 P2 S4'
_chemical_formula_sum 'C22 H50 Cu2 N2 P2 S4'
_chemical_formula_weight 659.90
_chemical_name_systematic
;
?
;
_space_group_IT_number 14
_symmetry_cell_setting monoclinic
_symmetry_space_group_name_Hall '-P 2yn'
_symmetry_space_group_name_H-M 'P 1 21/n 1'
_atom_sites_solution_hydrogens geom
_atom_sites_solution_primary direct
_atom_sites_solution_secondary difmap
_audit_creation_method SHELXL-97
_cell_angle_alpha 90.00
_cell_angle_beta 92.088(8)
_cell_angle_gamma 90.00
_cell_formula_units_Z 2
_cell_length_a 11.0675(12)
_cell_length_b 11.4557(13)
_cell_length_c 12.6537(17)
_cell_measurement_reflns_used 22
_cell_measurement_temperature 183
_cell_measurement_theta_max 12.51
_cell_measurement_theta_min 5.12
_cell_volume 1603.2(3)
_computing_cell_refinement 'Siemens XSCANS'
_computing_data_collection 'Siemens XSCANS'
_computing_data_reduction 'Siemens SHELXTL'
_computing_molecular_graphics 'Siemens SHELXTL'
_computing_publication_material 'Siemens SHELXTL'
_computing_structure_refinement 'SHELXL-97 (Sheldrick, 1997)'
_computing_structure_solution 'SHELXS-97 (Sheldrick, 1990)'
_diffrn_ambient_temperature 183
_diffrn_measured_fraction_theta_full 1.000
_diffrn_measured_fraction_theta_max 1.000
_diffrn_measurement_device_type 'Siemens P4'
_diffrn_measurement_method '\w scans'
_diffrn_radiation_monochromator graphite
_diffrn_radiation_source 'sealed tube'
_diffrn_radiation_type MoK\a
_diffrn_radiation_wavelength 0.71073
_diffrn_reflns_av_R_equivalents 0.0220
_diffrn_reflns_av_sigmaI/netI 0.0458
_diffrn_reflns_limit_h_max 13
_diffrn_reflns_limit_h_min 0
_diffrn_reflns_limit_k_max 13
_diffrn_reflns_limit_k_min 0
_diffrn_reflns_limit_l_max 15
_diffrn_reflns_limit_l_min -15
_diffrn_reflns_number 2970
_diffrn_reflns_theta_full 24.99
_diffrn_reflns_theta_max 24.99
_diffrn_reflns_theta_min 2.40
_diffrn_standards_decay_% 7.64
_diffrn_standards_interval_count 97
_diffrn_standards_number 3
_exptl_absorpt_coefficient_mu 1.700
_exptl_absorpt_correction_T_max 0.3479
_exptl_absorpt_correction_T_min 0.2349
_exptl_absorpt_correction_type psi-scan
_exptl_absorpt_process_details
;
Siemens XPREP
;
_exptl_crystal_colour Yellow
_exptl_crystal_density_diffrn 1.367
_exptl_crystal_density_method 'not measured'
_exptl_crystal_description 'prismatic blocks'
_exptl_crystal_F_000 696
_exptl_crystal_size_max 0.67
_exptl_crystal_size_mid 0.60
_exptl_crystal_size_min 0.47
_refine_diff_density_max 0.333
_refine_diff_density_min -0.276
_refine_diff_density_rms 0.068
_refine_ls_extinction_coef 0.0033(5)
_refine_ls_extinction_expression Fc^*^=kFc[1+0.001xFc^2^\l^3^/sin(2\q)]^-1/4^
_refine_ls_extinction_method SHELXL
_refine_ls_goodness_of_fit_ref 1.021
_refine_ls_hydrogen_treatment constr
_refine_ls_matrix_type full
_refine_ls_number_parameters 146
_refine_ls_number_reflns 2817
_refine_ls_number_restraints 0
_refine_ls_restrained_S_all 1.021
_refine_ls_R_factor_all 0.0499
_refine_ls_R_factor_gt 0.0353
_refine_ls_shift/su_max 0.000
_refine_ls_shift/su_mean 0.000
_refine_ls_structure_factor_coef Fsqd
_refine_ls_weighting_details 'calc w=1/[\s^2^(Fo^2^)+(0.0373P)^2^+0.0000P] where P=(Fo^2^+2Fc^2^)/3'
_refine_ls_weighting_scheme calc
_refine_ls_wR_factor_gt 0.0761
_refine_ls_wR_factor_ref 0.0804
_reflns_number_gt 2286
_reflns_number_total 2817
_reflns_threshold_expression >2sigma(I)
_cod_data_source_file c1nj20586b.txt
_cod_data_source_block 3
_cod_depositor_comments
;
The following automatic conversions were performed:

'_symmetry_cell_setting' value 'Monoclinic' changed to 'monoclinic'
according to /home/saulius/struct/CIF-dictionaries/cif_core.dic
dictionary named 'cif_core.dic' version 2.4.1 from 2010-06-29.

Automatic conversion script
Id: cif_fix_values 1715 2011-07-08 13:25:40Z adriana 
;
_cod_original_cell_volume 1603.3(3)
_cod_original_sg_symbol_H-M P2(1)/n
_cod_database_code 7052810

loop_
_symmetry_equiv_pos_as_xyz
'x, y, z'
'-x+1/2, y+1/2, -z+1/2'
'-x, -y, -z'
'x-1/2, -y-1/2, z-1/2'

loop_
_atom_site_label
_atom_site_type_symbol
_atom_site_fract_x
_atom_site_fract_y
_atom_site_fract_z
_atom_site_U_iso_or_equiv
_atom_site_adp_type
_atom_site_occupancy
_atom_site_symmetry_multiplicity
_atom_site_calc_flag
_atom_site_refinement_flags
Cu Cu 0.44014(4) 0.48649(3) 0.58650(3) 0.03053(13) Uani 1 1 d .
S1 S 0.43539(8) 0.28262(7) 0.56602(6) 0.03219(19) Uani 1 1 d .
C2 C 0.3617(3) 0.3050(3) 0.4458(2) 0.0249(6) Uani 1 1 d .
S3 S 0.35703(7) 0.44696(6) 0.39677(6) 0.02907(18) Uani 1 1 d .
N4 N 0.3066(2) 0.2183(2) 0.3928(2) 0.0292(6) Uani 1 1 d .
C5 C 0.3083(3) 0.0970(3) 0.4321(3) 0.0345(7) Uani 1 1 d .
H5A H 0.2274 0.0616 0.4195 0.041 Uiso 1 1 calc R
H5B H 0.3263 0.0972 0.5093 0.041 Uiso 1 1 calc R
C6 C 0.4017(4) 0.0240(4) 0.3782(4) 0.0598(11) Uani 1 1 d .
H6A H 0.4003 -0.0557 0.4062 0.090 Uiso 1 1 calc R
H6B H 0.4820 0.0580 0.3917 0.090 Uiso 1 1 calc R
H6C H 0.3832 0.0225 0.3019 0.090 Uiso 1 1 calc R
C7 C 0.2333(4) 0.2376(3) 0.2954(3) 0.0410(8) Uani 1 1 d .
H7A H 0.2342 0.1662 0.2513 0.049 Uiso 1 1 calc R
H7B H 0.2689 0.3020 0.2546 0.049 Uiso 1 1 calc R
C8 C 0.1041(4) 0.2679(4) 0.3193(4) 0.0570(11) Uani 1 1 d .
H8A H 0.0575 0.2803 0.2529 0.085 Uiso 1 1 calc R
H8B H 0.1029 0.3393 0.3618 0.085 Uiso 1 1 calc R
H8C H 0.0682 0.2037 0.3586 0.085 Uiso 1 1 calc R
P9 P 0.31713(8) 0.59840(7) 0.67539(6) 0.03028(19) Uani 1 1 d .
C10 C 0.2693(4) 0.7391(3) 0.6163(3) 0.0497(10) Uani 1 1 d .
H10A H 0.2096 0.7753 0.6626 0.060 Uiso 1 1 calc R
H10B H 0.3405 0.7913 0.6158 0.060 Uiso 1 1 calc R
C11 C 0.2148(5) 0.7335(4) 0.5063(4) 0.0636(12) Uani 1 1 d .
H11A H 0.1927 0.8123 0.4825 0.095 Uiso 1 1 calc R
H11B H 0.1424 0.6842 0.5057 0.095 Uiso 1 1 calc R
H11C H 0.2737 0.7003 0.4587 0.095 Uiso 1 1 calc R
C12 C 0.3838(4) 0.6517(4) 0.8015(3) 0.0489(9) Uani 1 1 d .
H12A H 0.4454 0.7116 0.7868 0.059 Uiso 1 1 calc R
H12B H 0.3198 0.6897 0.8421 0.059 Uiso 1 1 calc R
C13 C 0.4421(4) 0.5561(5) 0.8689(3) 0.0636(12) Uani 1 1 d .
H13A H 0.4758 0.5898 0.9347 0.095 Uiso 1 1 calc R
H13B H 0.5070 0.5193 0.8300 0.095 Uiso 1 1 calc R
H13C H 0.3812 0.4973 0.8854 0.095 Uiso 1 1 calc R
C14 C 0.1756(3) 0.5315(3) 0.7166(3) 0.0395(8) Uani 1 1 d .
H14A H 0.1943 0.4747 0.7738 0.047 Uiso 1 1 calc R
H14B H 0.1234 0.5930 0.7456 0.047 Uiso 1 1 calc R
C15 C 0.1065(4) 0.4695(4) 0.6268(3) 0.0520(10) Uani 1 1 d .
H15A H 0.0322 0.4356 0.6534 0.078 Uiso 1 1 calc R
H15B H 0.1569 0.4072 0.5987 0.078 Uiso 1 1 calc R
H15C H 0.0859 0.5255 0.5705 0.078 Uiso 1 1 calc R

loop_
_atom_site_aniso_label
_atom_site_aniso_U_11
_atom_site_aniso_U_22
_atom_site_aniso_U_33
_atom_site_aniso_U_23
_atom_site_aniso_U_13
_atom_site_aniso_U_12
Cu 0.0353(2) 0.0269(2) 0.02954(19) -0.00439(15) 0.00409(14) 0.00030(17)
S1 0.0383(4) 0.0245(4) 0.0330(4) 0.0021(3) -0.0094(3) 0.0002(3)
C2 0.0205(14) 0.0238(14) 0.0304(14) -0.0005(11) 0.0009(11) 0.0020(11)
S3 0.0307(4) 0.0237(4) 0.0323(4) 0.0032(3) -0.0049(3) 0.0013(3)
N4 0.0330(14) 0.0223(13) 0.0320(13) -0.0028(10) -0.0024(11) 0.0008(11)
C5 0.0377(18) 0.0233(16) 0.0421(17) -0.0003(12) -0.0013(14) -0.0062(14)
C6 0.073(3) 0.0304(19) 0.076(3) -0.0028(18) 0.012(2) 0.014(2)
C7 0.055(2) 0.0356(18) 0.0312(16) -0.0083(13) -0.0126(15) -0.0012(16)
C8 0.046(2) 0.055(2) 0.068(3) -0.001(2) -0.025(2) -0.004(2)
P9 0.0314(4) 0.0264(4) 0.0333(4) -0.0029(3) 0.0045(3) 0.0016(3)
C10 0.057(2) 0.0280(18) 0.065(2) 0.0042(16) 0.017(2) 0.0076(17)
C11 0.074(3) 0.049(2) 0.068(3) 0.020(2) 0.006(2) 0.020(2)
C12 0.052(2) 0.049(2) 0.046(2) -0.0177(17) 0.0044(17) -0.0037(19)
C13 0.060(3) 0.088(4) 0.041(2) -0.006(2) -0.0072(19) 0.005(3)
C14 0.0343(18) 0.0396(19) 0.0452(19) 0.0039(15) 0.0089(14) 0.0004(15)
C15 0.042(2) 0.046(2) 0.068(3) -0.0046(18) 0.0039(18) -0.0082(18)

loop_
_atom_type_symbol
_atom_type_description
_atom_type_scat_dispersion_real
_atom_type_scat_dispersion_imag
_atom_type_scat_source
C C 0.0033 0.0016 'International Tables Vol C Tables 4.2.6.8 and 6.1.1.4'
H H 0.0000 0.0000 'International Tables Vol C Tables 4.2.6.8 and 6.1.1.4'
N N 0.0061 0.0033 'International Tables Vol C Tables 4.2.6.8 and 6.1.1.4'
P P 0.1023 0.0942 'International Tables Vol C Tables 4.2.6.8 and 6.1.1.4'
S S 0.1246 0.1234 'International Tables Vol C Tables 4.2.6.8 and 6.1.1.4'
Cu Cu 0.3201 1.2651 'International Tables Vol C Tables 4.2.6.8 and 6.1.1.4'

loop_
_geom_angle_atom_site_label_1
_geom_angle_atom_site_label_2
_geom_angle_atom_site_label_3
_geom_angle
_geom_angle_site_symmetry_1
_geom_angle_site_symmetry_3
P9 Cu S1 128.43(4) . .
P9 Cu S3 111.52(3) . 3_666
S1 Cu S3 110.27(3) . 3_666
P9 Cu S3 111.75(3) . .
S1 Cu S3 73.57(3) . .
S3 Cu S3 116.33(2) 3_666 .
P9 Cu Cu 134.23(3) . 3_666
S1 Cu Cu 92.02(3) . 3_666
S3 Cu Cu 62.01(3) 3_666 3_666
S3 Cu Cu 54.32(2) . 3_666
C2 S1 Cu 87.56(10) . .
N4 C2 S1 121.8(2) . .
N4 C2 S3 120.6(2) . .
S1 C2 S3 117.49(17) . .
C2 S3 Cu 104.63(10) . 3_666
C2 S3 Cu 80.07(10) . .
Cu S3 Cu 63.67(2) 3_666 .
C2 N4 C7 122.6(3) . .
C2 N4 C5 122.1(3) . .
C7 N4 C5 115.2(3) . .
N4 C5 C6 111.7(3) . .
N4 C7 C8 111.4(3) . .
C14 P9 C12 102.21(18) . .
C14 P9 C10 104.14(18) . .
C12 P9 C10 99.3(2) . .
C14 P9 Cu 116.79(12) . .
C12 P9 Cu 113.58(14) . .
C10 P9 Cu 118.26(13) . .
C11 C10 P9 116.0(3) . .
C13 C12 P9 113.4(3) . .
C15 C14 P9 113.2(2) . .

loop_
_geom_bond_atom_site_label_1
_geom_bond_atom_site_label_2
_geom_bond_distance
_geom_bond_site_symmetry_2
Cu P9 2.2078(9) .
Cu S1 2.3501(9) .
Cu S3 2.3729(9) 3_666
Cu S3 2.5794(9) .
Cu Cu 2.6181(8) 3_666
S1 C2 1.719(3) .
C2 N4 1.334(4) .
C2 S3 1.741(3) .
S3 Cu 2.3729(9) 3_666
N4 C7 1.467(4) .
N4 C5 1.476(4) .
C5 C6 1.511(5) .
C7 C8 1.512(6) .
P9 C14 1.836(3) .
P9 C12 1.838(4) .
P9 C10 1.846(4) .
C10 C11 1.498(6) .
C12 C13 1.518(6) .
C14 C15 1.523(5) .
